data_4516950
loop_
_publ_author_name
'Bannigan, Pauric'
'Durack, Edel'
'Madden, Conor'
'Lusi, Matteo'
'Hudson, Sarah P.'

_publ_section_title
;
 Role of Biorelevant Dissolution Media in the Selection of Optimal Salt
 Forms of Oral Drugs: Maximizing the Gastrointestinal Solubility and in
 Vitro Activity of the Antimicrobial Molecule, Clofazimine.
;
_journal_issue 12
_journal_name_full 'ACS omega'
_journal_page_first 8969
_journal_page_last 8981
_journal_paper_doi 10.1021/acsomega.7b01454
_journal_volume 2
_journal_year 2017
_chemical_formula_sum 'C33 H30 Cl2 N4 O7'
_chemical_formula_weight 665.51
_space_group_crystal_system triclinic
_space_group_IT_number 2
_space_group_name_Hall '-P 1'
_space_group_name_H-M_alt 'P -1'
_atom_sites_solution_hydrogens geom
_audit_creation_method SHELXL-2014/7
_cell_angle_alpha 71.9280(10)
_cell_angle_beta 63.0410(10)
_cell_angle_gamma 70.747(2)
_cell_formula_units_Z 4
_cell_length_a 14.7409(6)
_cell_length_b 15.8211(6)
_cell_length_c 16.2514(7)
_cell_measurement_reflns_used 715
_cell_measurement_temperature 296(2)
_cell_measurement_theta_max 20
_cell_measurement_theta_min 4
_cell_volume 3130.6(2)
_computing_structure_refinement 'SHELXL-2014/7 (Sheldrick, 2014)'
_diffrn_ambient_temperature 296(2)
_diffrn_measured_fraction_theta_full 0.999
_diffrn_measured_fraction_theta_max 0.998
_diffrn_measurement_device_type 'Bruker D8 Quest'
_diffrn_radiation_type MoK\a
_diffrn_radiation_wavelength 0.71073
_diffrn_reflns_av_R_equivalents 0.1121
_diffrn_reflns_av_unetI/netI 0.0795
_diffrn_reflns_Laue_measured_fraction_full 0.999
_diffrn_reflns_Laue_measured_fraction_max 0.998
_diffrn_reflns_limit_h_max 19
_diffrn_reflns_limit_h_min -19
_diffrn_reflns_limit_k_max 20
_diffrn_reflns_limit_k_min -20
_diffrn_reflns_limit_l_max 21
_diffrn_reflns_limit_l_min -21
_diffrn_reflns_number 165339
_diffrn_reflns_point_group_measured_fraction_full 0.999
_diffrn_reflns_point_group_measured_fraction_max 0.998
_diffrn_reflns_theta_full 25.242
_diffrn_reflns_theta_max 27.555
_diffrn_reflns_theta_min 2.333
_exptl_absorpt_coefficient_mu 0.263
_exptl_absorpt_correction_T_max 0.7456
_exptl_absorpt_correction_T_min 0.7144
_exptl_absorpt_correction_type multi-scan
_exptl_absorpt_process_details sadabs
_exptl_crystal_colour purple
_exptl_crystal_density_diffrn 1.412
_exptl_crystal_description plate
_exptl_crystal_F_000 1384
_exptl_crystal_size_max 0.300
_exptl_crystal_size_mid 0.300
_exptl_crystal_size_min 0.100
_refine_diff_density_max 0.281
_refine_diff_density_min -0.352
_refine_diff_density_rms 0.050
_refine_ls_extinction_coef 0.0024(3)
_refine_ls_extinction_expression Fc^*^=kFc[1+0.001xFc^2^\l^3^/sin(2\q)]^-1/4^
_refine_ls_extinction_method 'SHELXL-2014/7 (Sheldrick 2014'
_refine_ls_goodness_of_fit_ref 1.010
_refine_ls_hydrogen_treatment constr
_refine_ls_matrix_type full
_refine_ls_number_parameters 840
_refine_ls_number_reflns 14446
_refine_ls_number_restraints 0
_refine_ls_restrained_S_all 1.010
_refine_ls_R_factor_all 0.1442
_refine_ls_R_factor_gt 0.0629
_refine_ls_shift/su_max 0.000
_refine_ls_shift/su_mean 0.000
_refine_ls_structure_factor_coef Fsqd
_refine_ls_weighting_details 'w=1/[\s^2^(Fo^2^)+(0.0552P)^2^+1.4873P] where P=(Fo^2^+2Fc^2^)/3'
_refine_ls_weighting_scheme calc
_refine_ls_wR_factor_gt 0.1157
_refine_ls_wR_factor_ref 0.1413
_reflns_Friedel_coverage 0.000
_reflns_number_gt 7961
_reflns_number_total 14446
_reflns_threshold_expression 'I > 2\s(I)'
_cod_data_source_file ao7b01454_si_002.cif
_cod_data_source_block C:\CFZ_CIT
_cod_database_code 4516950
_shelx_shelxl_version_number 2014/7
_shelx_space_group_comment
;
The symmetry employed for this shelxl refinement is uniquely defined
by the following loop, which should always be used as a source of
symmetry information in preference to the above space-group names.
They are only intended as comments.
;
_shelx_estimated_absorpt_t_min 0.925
_shelx_estimated_absorpt_t_max 0.974

loop_
_space_group_symop_operation_xyz
'x, y, z'
'-x, -y, -z'

loop_
_atom_site_label
_atom_site_type_symbol
_atom_site_fract_x
_atom_site_fract_y
_atom_site_fract_z
_atom_site_U_iso_or_equiv
_atom_site_adp_type
_atom_site_occupancy
_atom_site_site_symmetry_order
_atom_site_calc_flag
_atom_site_refinement_flags_posn
_atom_site_refinement_flags_adp
Cl1A Cl 0.87559(8) 0.67693(7) -0.37414(6) 0.0891(4) Uani 1 1 d . .
Cl2A Cl 0.09616(7) 0.80910(7) 0.64862(6) 0.0802(3) Uani 1 1 d . .
N1A N 0.36493(16) 0.95602(14) 0.06401(13) 0.0303(5) Uani 1 1 d . .
N2A N 0.53180(15) 0.87088(14) -0.07893(13) 0.0296(5) Uani 1 1 d . .
N3A N 0.58855(15) 0.61450(14) 0.15689(14) 0.0328(5) Uani 1 1 d . .
H3A H 0.5645 0.5878 0.2148 0.039 Uiso 1 1 calc R U
N4A N 0.40744(15) 0.68969(13) 0.29439(13) 0.0299(5) Uani 1 1 d . .
H4A H 0.4383 0.6330 0.3025 0.036 Uiso 1 1 calc R U
C1A C 0.39299(19) 0.99889(16) -0.02816(17) 0.0290(6) Uani 1 1 d . .
C2A C 0.3368(2) 1.08713(17) -0.05107(18) 0.0348(6) Uani 1 1 d . .
H2A H 0.2831 1.1160 -0.0032 0.042 Uiso 1 1 calc R U
C3A C 0.3597(2) 1.13144(19) -0.14263(19) 0.0407(7) Uani 1 1 d . .
H1 H 0.3215 1.1898 -0.1567 0.049 Uiso 1 1 calc R U
C4A C 0.4406(2) 1.08886(19) -0.21482(19) 0.0426(7) Uani 1 1 d . .
H3 H 0.4555 1.1191 -0.2770 0.051 Uiso 1 1 calc R U
C5A C 0.4982(2) 1.00342(19) -0.19573(18) 0.0396(7) Uani 1 1 d . .
H5A H 0.5521 0.9759 -0.2445 0.048 Uiso 1 1 calc R U
C6A C 0.47554(19) 0.95760(17) -0.10243(17) 0.0297(6) Uani 1 1 d . .
C7A C 0.50746(18) 0.82606(16) 0.01268(16) 0.0265(5) Uani 1 1 d . .
C8A C 0.56193(19) 0.74073(16) 0.03826(16) 0.0301(6) Uani 1 1 d . .
H8A H 0.6196 0.7125 -0.0079 0.036 Uiso 1 1 calc R U
C9A C 0.53291(18) 0.69480(16) 0.13232(16) 0.0263(5) Uani 1 1 d . .
C10A C 0.43849(18) 0.73835(16) 0.20461(15) 0.0262(5) Uani 1 1 d . .
C11A C 0.38895(19) 0.82470(16) 0.17790(16) 0.0289(6) Uani 1 1 d . .
H11A H 0.3322 0.8537 0.2241 0.035 Uiso 1 1 calc R U
C12A C 0.41885(18) 0.87271(16) 0.08394(16) 0.0263(5) Uani 1 1 d . .
C13A C 0.6165(2) 0.82467(17) -0.15278(16) 0.0329(6) Uani 1 1 d . .
C14A C 0.5954(2) 0.7696(2) -0.1892(2) 0.0493(8) Uani 1 1 d . .
H14A H 0.5276 0.7627 -0.1677 0.059 Uiso 1 1 calc R U
C15A C 0.6760(3) 0.7242(2) -0.2583(2) 0.0594(9) Uani 1 1 d . .
H15A H 0.6626 0.6871 -0.2842 0.071 Uiso 1 1 calc R U
C16A C 0.7749(3) 0.7343(2) -0.28795(19) 0.0509(8) Uani 1 1 d . .
C17A C 0.7959(2) 0.7898(2) -0.2516(2) 0.0569(9) Uani 1 1 d . .
H17A H 0.8639 0.7961 -0.2727 0.068 Uiso 1 1 calc R U
C18A C 0.7155(2) 0.8363(2) -0.18360(18) 0.0459(7) Uani 1 1 d . .
H18A H 0.7285 0.8749 -0.1591 0.055 Uiso 1 1 calc R U
C19A C 0.68811(19) 0.56667(17) 0.09375(18) 0.0348(6) Uani 1 1 d . .
H19A H 0.7294 0.6117 0.0504 0.042 Uiso 1 1 calc R U
C20A C 0.6699(2) 0.5189(2) 0.0366(2) 0.0571(9) Uani 1 1 d . .
H20A H 0.6310 0.4734 0.0781 0.086 Uiso 1 1 calc R U
H20B H 0.7359 0.4903 -0.0059 0.086 Uiso 1 1 calc R U
H20C H 0.6314 0.5627 0.0013 0.086 Uiso 1 1 calc R U
C21A C 0.7463(2) 0.5013(2) 0.1529(2) 0.0507(8) Uani 1 1 d . .
H21A H 0.7599 0.5347 0.1847 0.076 Uiso 1 1 calc R U
H21B H 0.8112 0.4685 0.1131 0.076 Uiso 1 1 calc R U
H21C H 0.7048 0.4590 0.1984 0.076 Uiso 1 1 calc R U
C22A C 0.32990(18) 0.72321(16) 0.37494(16) 0.0274(6) Uani 1 1 d . .
C23A C 0.3166(2) 0.80839(17) 0.39027(17) 0.0344(6) Uani 1 1 d . .
H23A H 0.3572 0.8482 0.3441 0.041 Uiso 1 1 calc R U
C24A C 0.2437(2) 0.83485(19) 0.47352(18) 0.0404(7) Uani 1 1 d . .
H24A H 0.2343 0.8926 0.4832 0.049 Uiso 1 1 calc R U
C25A C 0.1850(2) 0.7754(2) 0.54234(18) 0.0449(7) Uani 1 1 d . .
C26A C 0.1979(2) 0.6898(2) 0.5294(2) 0.0511(8) Uani 1 1 d . .
H26A H 0.1588 0.6496 0.5767 0.061 Uiso 1 1 calc R U
C27A C 0.2697(2) 0.66433(18) 0.44539(18) 0.0399(7) Uani 1 1 d . .
H27A H 0.2780 0.6068 0.4357 0.048 Uiso 1 1 calc R U
Cl1B Cl -0.10802(7) -0.08180(6) 1.52395(5) 0.0642(3) Uani 1 1 d . .
Cl2B Cl 0.40713(8) 0.00476(7) 0.42968(6) 0.0830(3) Uani 1 1 d . .
N1B N 0.30051(16) -0.20096(13) 0.96607(14) 0.0324(5) Uani 1 1 d . .
N2B N 0.15969(16) -0.15922(13) 1.14163(13) 0.0287(5) Uani 1 1 d . .
N3B N 0.04442(16) 0.14110(13) 0.98464(14) 0.0319(5) Uani 1 1 d . .
H3B H 0.0449 0.1756 0.9319 0.038 Uiso 1 1 calc R U
N4B N 0.17166(17) 0.09007(14) 0.81088(14) 0.0352(5) Uani 1 1 d . .
H4B H 0.1345 0.1445 0.8154 0.042 Uiso 1 1 calc R U
C1B C 0.2960(2) -0.26405(16) 1.04666(17) 0.0311(6) Uani 1 1 d . .
C2B C 0.3643(2) -0.35034(17) 1.0390(2) 0.0406(7) Uani 1 1 d . .
H2B H 0.4112 -0.3632 0.9801 0.049 Uiso 1 1 calc R U
C3B C 0.3620(2) -0.41504(19) 1.1175(2) 0.0466(7) Uani 1 1 d . .
H2 H 0.4072 -0.4720 1.1118 0.056 Uiso 1 1 calc R U
C4B C 0.2924(2) -0.39658(19) 1.2060(2) 0.0450(7) Uani 1 1 d . .
H4 H 0.2915 -0.4416 1.2591 0.054 Uiso 1 1 calc R U
C5B C 0.2251(2) -0.31295(17) 1.21637(19) 0.0384(7) Uani 1 1 d . .
H5B H 0.1798 -0.3010 1.2760 0.046 Uiso 1 1 calc R U
C6B C 0.2253(2) -0.24565(16) 1.13628(17) 0.0308(6) Uani 1 1 d . .
C7B C 0.16119(19) -0.09476(16) 1.06261(16) 0.0277(6) Uani 1 1 d . .
C8B C 0.09718(19) -0.00836(16) 1.06470(17) 0.0308(6) Uani 1 1 d . .
H8B H 0.0496 0.0073 1.1224 0.037 Uiso 1 1 calc R U
C9B C 0.10215(19) 0.05583(16) 0.98248(16) 0.0267(6) Uani 1 1 d . .
C10B C 0.17231(19) 0.02959(16) 0.89123(16) 0.0277(6) Uani 1 1 d . .
C11B C 0.2375(2) -0.05555(16) 0.89060(16) 0.0306(6) Uani 1 1 d . .
H11B H 0.2851 -0.0714 0.8330 0.037 Uiso 1 1 calc R U
C12B C 0.23553(19) -0.11987(16) 0.97318(16) 0.0284(6) Uani 1 1 d . .
C13B C 0.09054(19) -0.13695(16) 1.23411(16) 0.0283(6) Uani 1 1 d . .
C14B C 0.1123(2) -0.07707(17) 1.26517(18) 0.0350(6) Uani 1 1 d . .
H14B H 0.1678 -0.0489 1.2264 0.042 Uiso 1 1 calc R U
C15B C 0.0503(2) -0.05947(19) 1.35475(19) 0.0409(7) Uani 1 1 d . .
H15B H 0.0631 -0.0186 1.3767 0.049 Uiso 1 1 calc R U
C16B C -0.0307(2) -0.10317(18) 1.41129(17) 0.0372(7) Uani 1 1 d . .
C17B C -0.0526(2) -0.16221(18) 1.37978(18) 0.0390(7) Uani 1 1 d . .
H17B H -0.1078 -0.1908 1.4186 0.047 Uiso 1 1 calc R U
C18B C 0.0083(2) -0.17870(17) 1.28960(17) 0.0339(6) Uani 1 1 d . .
H18B H -0.0062 -0.2177 1.2668 0.041 Uiso 1 1 calc R U
C19B C -0.0195(2) 0.18035(17) 1.06958(18) 0.0388(7) Uani 1 1 d . .
H19B H -0.0561 0.1349 1.1193 0.047 Uiso 1 1 calc R U
C20B C 0.0496(3) 0.2031(2) 1.1019(2) 0.0612(9) Uani 1 1 d . .
H20D H 0.0928 0.1478 1.1221 0.092 Uiso 1 1 calc R U
H20E H 0.0069 0.2349 1.1533 0.092 Uiso 1 1 calc R U
H20F H 0.0930 0.2411 1.0509 0.092 Uiso 1 1 calc R U
C21B C -0.0995(2) 0.26291(19) 1.0505(2) 0.0538(8) Uani 1 1 d . .
H21D H -0.0649 0.3091 1.0037 0.081 Uiso 1 1 calc R U
H21E H -0.1444 0.2859 1.1074 0.081 Uiso 1 1 calc R U
H21F H -0.1403 0.2465 1.0281 0.081 Uiso 1 1 calc R U
C22B C 0.2292(2) 0.06790(16) 0.71997(16) 0.0314(6) Uani 1 1 d . .
C23B C 0.2869(2) 0.12684(18) 0.64831(18) 0.0398(7) Uani 1 1 d . .
H23B H 0.2894 0.1796 0.6603 0.048 Uiso 1 1 calc R U
C24B C 0.3410(2) 0.1077(2) 0.55877(19) 0.0487(8) Uani 1 1 d . .
H24B H 0.3796 0.1476 0.5103 0.058 Uiso 1 1 calc R U
C25B C 0.3372(2) 0.0297(2) 0.54209(18) 0.0440(7) Uani 1 1 d . .
C26B C 0.2795(2) -0.02943(19) 0.61228(19) 0.0443(7) Uani 1 1 d . .
H26B H 0.2775 -0.0822 0.5999 0.053 Uiso 1 1 calc R U
C27B C 0.2246(2) -0.00971(18) 0.70098(18) 0.0391(7) Uani 1 1 d . .
H27B H 0.1841 -0.0487 0.7486 0.047 Uiso 1 1 calc R U
O1C O 0.33865(16) 0.44912(13) 0.57679(13) 0.0513(5) Uani 1 1 d . .
O2C O 0.39299(16) 0.31034(14) 0.64840(13) 0.0558(6) Uani 1 1 d . .
H2C H 0.3326 0.3197 0.6870 0.067 Uiso 1 1 calc R U
O3C O 0.42239(15) 0.28858(12) 0.44130(14) 0.0439(5) Uani 1 1 d . .
H3C H 0.3609 0.3156 0.4571 0.053 Uiso 1 1 calc R U
O4C O 0.65895(18) 0.23412(15) 0.21446(14) 0.0618(6) Uani 1 1 d . .
H4C H 0.6603 0.2358 0.1630 0.074 Uiso 1 1 calc R U
O5C O 0.53019(17) 0.35514(15) 0.21303(14) 0.0571(6) Uani 1 1 d . .
O6C O 0.48935(15) 0.50481(12) 0.33026(13) 0.0440(5) Uani 1 1 d . .
O7C O 0.34324(15) 0.45857(13) 0.37529(12) 0.0448(5) Uani 1 1 d . .
C1C C 0.4046(2) 0.37853(19) 0.57618(18) 0.0380(7) Uani 1 1 d . .
C2C C 0.5046(2) 0.35970(19) 0.49331(17) 0.0379(6) Uani 1 1 d . .
H2C1 H 0.5492 0.3034 0.5116 0.045 Uiso 1 1 calc R U
H2C2 H 0.5405 0.4086 0.4733 0.045 Uiso 1 1 calc R U
C3C C 0.4855(2) 0.35160(16) 0.41051(17) 0.0326(6) Uani 1 1 d . .
C4C C 0.5903(2) 0.31194(18) 0.33884(18) 0.0399(7) Uani 1 1 d . .
H4C1 H 0.6385 0.3499 0.3217 0.048 Uiso 1 1 calc R U
H4C2 H 0.6180 0.2518 0.3684 0.048 Uiso 1 1 calc R U
C5C C 0.5868(2) 0.30415(19) 0.25100(19) 0.0399(7) Uani 1 1 d . .
C6C C 0.4345(2) 0.44633(17) 0.36766(17) 0.0343(6) Uani 1 1 d . .
O1D O 0.15248(15) 0.47784(13) 0.50614(13) 0.0519(5) Uani 1 1 d . .
H1D H 0.2090 0.4638 0.4636 0.062 Uiso 1 1 calc R U
O2D O 0.19354(18) 0.33253(14) 0.57045(14) 0.0582(6) Uani 1 1 d . .
O3D O 0.12908(14) 0.49302(11) 0.70994(12) 0.0371(4) Uani 1 1 d . .
H3D H 0.1892 0.4696 0.6787 0.045 Uiso 1 1 calc R U
O4D O -0.06273(18) 0.56592(13) 0.91575(15) 0.0552(6) Uani 1 1 d . .
H4D H -0.0526 0.5685 0.9605 0.066 Uiso 1 1 calc R U
O5D O 0.03190(15) 0.42582(13) 0.93633(13) 0.0441(5) Uani 1 1 d . .
O6D O 0.05594(15) 0.27691(11) 0.81928(12) 0.0390(5) Uani 1 1 d . .
O7D O 0.20515(15) 0.31624(12) 0.77551(12) 0.0440(5) Uani 1 1 d . .
C1D C 0.1352(2) 0.40683(19) 0.57494(17) 0.0362(6) Uani 1 1 d . .
C2D C 0.0385(2) 0.42828(18) 0.66003(17) 0.0350(6) Uani 1 1 d . .
H2D1 H -0.0017 0.3824 0.6811 0.042 Uiso 1 1 calc R U
H2D2 H -0.0041 0.4869 0.6434 0.042 Uiso 1 1 calc R U
C3D C 0.06467(19) 0.43103(16) 0.74100(16) 0.0298(6) Uani 1 1 d . .
C4D C -0.0364(2) 0.47069(18) 0.81705(18) 0.0372(6) Uani 1 1 d . .
H4D1 H -0.0699 0.5286 0.7887 0.045 Uiso 1 1 calc R U
H4D2 H -0.0835 0.4297 0.8432 0.045 Uiso 1 1 calc R U
C5D C -0.0184(2) 0.48504(18) 0.89481(18) 0.0353(6) Uani 1 1 d . .
C6D C 0.1139(2) 0.33335(17) 0.78164(16) 0.0318(6) Uani 1 1 d . .

loop_
_atom_site_aniso_label
_atom_site_aniso_U_11
_atom_site_aniso_U_22
_atom_site_aniso_U_33
_atom_site_aniso_U_23
_atom_site_aniso_U_13
_atom_site_aniso_U_12
Cl1A 0.0935(7) 0.0713(6) 0.0495(5) -0.0250(5) -0.0013(5) 0.0198(5)
Cl2A 0.0751(6) 0.0944(7) 0.0441(5) -0.0374(5) 0.0104(4) -0.0124(5)
N1A 0.0325(12) 0.0304(12) 0.0264(11) -0.0055(9) -0.0113(9) -0.0053(10)
N2A 0.0335(12) 0.0324(12) 0.0194(10) -0.0041(9) -0.0058(9) -0.0104(10)
N3A 0.0317(12) 0.0296(12) 0.0244(11) -0.0028(9) -0.0048(9) -0.0027(10)
N4A 0.0341(12) 0.0252(11) 0.0235(11) -0.0032(9) -0.0094(9) -0.0024(9)
C1A 0.0318(14) 0.0291(14) 0.0286(14) -0.0014(11) -0.0140(11) -0.0104(12)
C2A 0.0350(15) 0.0359(16) 0.0353(15) -0.0056(12) -0.0147(12) -0.0097(12)
C3A 0.0464(17) 0.0328(15) 0.0442(17) 0.0049(13) -0.0253(14) -0.0109(13)
C4A 0.0490(18) 0.0468(18) 0.0307(15) 0.0096(13) -0.0189(14) -0.0200(15)
C5A 0.0444(17) 0.0455(18) 0.0250(14) 0.0007(12) -0.0118(12) -0.0149(14)
C6A 0.0337(14) 0.0316(15) 0.0280(14) -0.0017(11) -0.0142(12) -0.0129(12)
C7A 0.0281(13) 0.0306(14) 0.0217(12) -0.0050(10) -0.0081(10) -0.0101(11)
C8A 0.0299(14) 0.0304(15) 0.0251(13) -0.0101(11) -0.0046(11) -0.0050(11)
C9A 0.0283(13) 0.0271(14) 0.0247(13) -0.0060(10) -0.0089(11) -0.0090(11)
C10A 0.0294(14) 0.0292(14) 0.0198(12) -0.0050(10) -0.0077(10) -0.0086(11)
C11A 0.0293(14) 0.0293(14) 0.0218(13) -0.0081(11) -0.0058(11) -0.0020(11)
C12A 0.0296(14) 0.0271(14) 0.0240(13) -0.0059(10) -0.0098(11) -0.0087(11)
C13A 0.0373(16) 0.0368(15) 0.0189(12) -0.0051(11) -0.0072(11) -0.0072(12)
C14A 0.0480(18) 0.058(2) 0.0418(17) -0.0197(15) -0.0079(14) -0.0160(16)
C15A 0.080(3) 0.055(2) 0.0434(18) -0.0218(16) -0.0164(18) -0.0147(19)
C16A 0.054(2) 0.0488(19) 0.0260(15) -0.0079(13) -0.0064(14) 0.0048(16)
C17A 0.0363(17) 0.087(3) 0.0345(16) -0.0136(17) -0.0037(14) -0.0110(17)
C18A 0.0405(17) 0.067(2) 0.0282(15) -0.0116(14) -0.0052(13) -0.0193(15)
C19A 0.0274(14) 0.0334(15) 0.0327(14) -0.0100(12) -0.0019(11) -0.0044(12)
C20A 0.054(2) 0.057(2) 0.060(2) -0.0329(17) -0.0142(16) -0.0036(16)
C21A 0.0341(16) 0.0468(18) 0.0557(19) -0.0086(15) -0.0128(14) 0.0015(14)
C22A 0.0273(13) 0.0321(14) 0.0195(12) -0.0052(10) -0.0079(10) -0.0042(11)
C23A 0.0436(16) 0.0333(15) 0.0238(13) -0.0028(11) -0.0110(12) -0.0110(13)
C24A 0.0500(18) 0.0363(16) 0.0347(15) -0.0127(13) -0.0182(14) -0.0014(14)
C25A 0.0411(17) 0.0530(19) 0.0287(15) -0.0139(14) -0.0054(13) -0.0024(15)
C26A 0.0517(19) 0.0497(19) 0.0331(16) -0.0059(14) 0.0026(14) -0.0180(15)
C27A 0.0442(17) 0.0316(15) 0.0321(15) -0.0082(12) -0.0020(13) -0.0107(13)
Cl1B 0.0793(6) 0.0684(6) 0.0346(4) -0.0220(4) -0.0116(4) -0.0079(5)
Cl2B 0.0920(7) 0.1060(8) 0.0361(5) -0.0336(5) -0.0038(4) -0.0160(6)
N1B 0.0403(13) 0.0260(12) 0.0320(12) -0.0064(9) -0.0170(10) -0.0036(10)
N2B 0.0382(12) 0.0253(11) 0.0233(11) -0.0044(9) -0.0131(9) -0.0065(10)
N3B 0.0423(13) 0.0235(12) 0.0245(11) -0.0031(9) -0.0117(10) -0.0041(10)
N4B 0.0540(14) 0.0225(11) 0.0265(11) -0.0047(9) -0.0184(10) -0.0014(10)
C1B 0.0394(15) 0.0255(14) 0.0346(15) -0.0066(11) -0.0207(12) -0.0049(12)
C2B 0.0481(17) 0.0278(15) 0.0474(17) -0.0079(13) -0.0238(14) -0.0024(13)
C3B 0.0575(19) 0.0286(16) 0.060(2) -0.0079(14) -0.0351(17) 0.0003(14)
C4B 0.063(2) 0.0323(16) 0.0490(18) 0.0050(13) -0.0368(16) -0.0118(15)
C5B 0.0510(17) 0.0303(15) 0.0374(15) -0.0013(12) -0.0229(14) -0.0102(13)
C6B 0.0408(15) 0.0246(14) 0.0350(14) -0.0030(11) -0.0231(12) -0.0072(12)
C7B 0.0360(14) 0.0253(14) 0.0255(13) -0.0044(11) -0.0137(11) -0.0095(11)
C8B 0.0376(15) 0.0281(14) 0.0248(13) -0.0066(11) -0.0106(11) -0.0058(12)
C9B 0.0324(14) 0.0235(14) 0.0274(13) -0.0055(10) -0.0130(11) -0.0075(11)
C10B 0.0392(15) 0.0247(14) 0.0239(13) -0.0050(10) -0.0146(11) -0.0090(12)
C11B 0.0397(15) 0.0297(14) 0.0213(13) -0.0080(11) -0.0107(11) -0.0053(12)
C12B 0.0352(14) 0.0265(14) 0.0281(13) -0.0084(11) -0.0151(11) -0.0056(12)
C13B 0.0381(15) 0.0252(13) 0.0234(13) -0.0017(10) -0.0173(11) -0.0044(12)
C14B 0.0383(16) 0.0329(15) 0.0380(15) -0.0070(12) -0.0168(13) -0.0104(12)
C15B 0.0524(18) 0.0387(16) 0.0423(16) -0.0157(13) -0.0246(15) -0.0066(14)
C16B 0.0478(17) 0.0362(16) 0.0252(13) -0.0067(12) -0.0171(13) -0.0013(13)
C17B 0.0449(17) 0.0403(16) 0.0305(15) -0.0016(12) -0.0138(13) -0.0140(13)
C18B 0.0456(16) 0.0299(14) 0.0327(14) -0.0016(11) -0.0203(13) -0.0132(13)
C19B 0.0405(16) 0.0300(15) 0.0289(14) -0.0051(12) 0.0006(12) -0.0084(13)
C20B 0.072(2) 0.064(2) 0.052(2) -0.0345(17) -0.0255(18) 0.0041(18)
C21B 0.0381(17) 0.0378(17) 0.069(2) -0.0164(15) -0.0072(15) -0.0019(14)
C22B 0.0437(16) 0.0273(14) 0.0255(13) -0.0030(11) -0.0190(12) -0.0045(12)
C23B 0.0559(18) 0.0283(15) 0.0369(16) -0.0038(12) -0.0203(14) -0.0105(13)
C24B 0.0574(19) 0.0466(19) 0.0316(16) 0.0035(13) -0.0090(14) -0.0210(15)
C25B 0.0544(19) 0.0479(18) 0.0252(14) -0.0127(13) -0.0121(13) -0.0058(15)
C26B 0.070(2) 0.0339(16) 0.0343(16) -0.0092(13) -0.0239(15) -0.0097(15)
C27B 0.0607(19) 0.0339(16) 0.0265(14) -0.0007(12) -0.0187(13) -0.0175(14)
O1C 0.0547(13) 0.0376(12) 0.0408(11) -0.0035(9) -0.0098(10) -0.0016(11)
O2C 0.0508(13) 0.0554(13) 0.0354(12) 0.0093(10) -0.0127(10) -0.0033(11)
O3C 0.0468(12) 0.0298(10) 0.0488(12) -0.0017(9) -0.0158(10) -0.0105(9)
O4C 0.0699(15) 0.0571(14) 0.0443(13) -0.0246(11) -0.0190(12) 0.0119(12)
O5C 0.0666(15) 0.0545(14) 0.0488(13) -0.0195(11) -0.0277(12) 0.0048(12)
O6C 0.0493(12) 0.0270(10) 0.0383(11) 0.0022(8) -0.0085(9) -0.0076(9)
O7C 0.0378(12) 0.0512(12) 0.0330(10) 0.0024(9) -0.0154(9) -0.0021(9)
C1C 0.0482(18) 0.0403(17) 0.0283(15) -0.0018(13) -0.0188(13) -0.0121(15)
C2C 0.0390(16) 0.0384(16) 0.0329(15) -0.0022(12) -0.0178(13) -0.0034(13)
C3C 0.0369(15) 0.0261(14) 0.0292(14) -0.0001(11) -0.0111(12) -0.0075(12)
C4C 0.0407(16) 0.0323(15) 0.0376(16) -0.0066(12) -0.0135(13) 0.0000(13)
C5C 0.0399(17) 0.0324(16) 0.0367(16) -0.0103(13) -0.0057(14) -0.0050(14)
C6C 0.0412(17) 0.0301(15) 0.0228(13) -0.0029(11) -0.0104(12) -0.0021(13)
O1D 0.0522(13) 0.0446(12) 0.0359(11) 0.0051(9) -0.0103(10) -0.0048(10)
O2D 0.0770(15) 0.0337(12) 0.0417(12) -0.0080(9) -0.0132(11) 0.0011(11)
O3D 0.0410(11) 0.0272(10) 0.0398(11) -0.0070(8) -0.0111(9) -0.0097(9)
O4D 0.0727(15) 0.0409(12) 0.0548(14) -0.0251(10) -0.0285(12) 0.0041(11)
O5D 0.0592(13) 0.0346(11) 0.0398(11) -0.0123(9) -0.0214(10) -0.0042(10)
O6D 0.0600(12) 0.0269(10) 0.0337(10) -0.0009(8) -0.0206(9) -0.0154(9)
O7D 0.0413(12) 0.0421(12) 0.0385(11) -0.0004(9) -0.0179(9) -0.0004(9)
C1D 0.0531(18) 0.0323(16) 0.0288(14) -0.0046(12) -0.0218(13) -0.0090(14)
C2D 0.0428(16) 0.0303(15) 0.0312(14) -0.0029(11) -0.0173(12) -0.0061(12)
C3D 0.0386(15) 0.0221(13) 0.0272(13) -0.0046(10) -0.0108(11) -0.0078(11)
C4D 0.0414(16) 0.0316(15) 0.0376(15) -0.0094(12) -0.0164(13) -0.0027(12)
C5D 0.0362(15) 0.0279(15) 0.0332(15) -0.0105(12) -0.0016(13) -0.0096(13)
C6D 0.0458(18) 0.0285(14) 0.0185(12) -0.0058(11) -0.0117(12) -0.0051(13)

loop_
_atom_type_symbol
_atom_type_description
_atom_type_scat_dispersion_real
_atom_type_scat_dispersion_imag
_atom_type_scat_source
C C 0.0033 0.0016 'International Tables Vol C Tables 4.2.6.8 and 6.1.1.4'
H H 0.0000 0.0000 'International Tables Vol C Tables 4.2.6.8 and 6.1.1.4'
N N 0.0061 0.0033 'International Tables Vol C Tables 4.2.6.8 and 6.1.1.4'
O O 0.0106 0.0060 'International Tables Vol C Tables 4.2.6.8 and 6.1.1.4'
Cl Cl 0.1484 0.1585 'International Tables Vol C Tables 4.2.6.8 and 6.1.1.4'

loop_
_geom_angle_atom_site_label_1
_geom_angle_atom_site_label_2
_geom_angle_atom_site_label_3
_geom_angle
C12A N1A C1A 118.1(2)
C7A N2A C6A 121.5(2)
C7A N2A C13A 118.7(2)
C6A N2A C13A 119.81(19)
C9A N3A C19A 125.6(2)
C9A N3A H3A 117.2
C19A N3A H3A 117.2
C10A N4A C22A 126.3(2)
C10A N4A H4A 116.9
C22A N4A H4A 116.9
N1A C1A C2A 119.1(2)
N1A C1A C6A 122.9(2)
C2A C1A C6A 118.0(2)
C3A C2A C1A 121.2(3)
C3A C2A H2A 119.4
C1A C2A H2A 119.4
C2A C3A C4A 119.8(3)
C2A C3A H1 120.1
C4A C3A H1 120.1
C5A C4A C3A 121.0(2)
C5A C4A H3 119.5
C3A C4A H3 119.5
C4A C5A C6A 119.6(3)
C4A C5A H5A 120.2
C6A C5A H5A 120.2
N2A C6A C5A 122.1(2)
N2A C6A C1A 117.6(2)
C5A C6A C1A 120.3(2)
N2A C7A C8A 122.9(2)
N2A C7A C12A 117.0(2)
C8A C7A C12A 120.2(2)
C7A C8A C9A 121.8(2)
C7A C8A H8A 119.1
C9A C8A H8A 119.1
N3A C9A C8A 121.4(2)
N3A C9A C10A 119.9(2)
C8A C9A C10A 118.7(2)
C11A C10A N4A 124.2(2)
C11A C10A C9A 118.1(2)
N4A C10A C9A 117.7(2)
C10A C11A C12A 123.6(2)
C10A C11A H11A 118.2
C12A C11A H11A 118.2
N1A C12A C11A 119.6(2)
N1A C12A C7A 123.0(2)
C11A C12A C7A 117.4(2)
C14A C13A C18A 121.4(2)
C14A C13A N2A 119.1(2)
C18A C13A N2A 119.5(2)
C13A C14A C15A 119.4(3)
C13A C14A H14A 120.3
C15A C14A H14A 120.3
C16A C15A C14A 119.4(3)
C16A C15A H15A 120.3
C14A C15A H15A 120.3
C15A C16A C17A 121.2(3)
C15A C16A Cl1A 119.3(3)
C17A C16A Cl1A 119.6(3)
C16A C17A C18A 119.6(3)
C16A C17A H17A 120.2
C18A C17A H17A 120.2
C13A C18A C17A 119.0(3)
C13A C18A H18A 120.5
C17A C18A H18A 120.5
N3A C19A C21A 108.0(2)
N3A C19A C20A 111.0(2)
C21A C19A C20A 112.3(2)
N3A C19A H19A 108.5
C21A C19A H19A 108.5
C20A C19A H19A 108.5
C19A C20A H20A 109.5
C19A C20A H20B 109.5
H20A C20A H20B 109.5
C19A C20A H20C 109.5
H20A C20A H20C 109.5
H20B C20A H20C 109.5
C19A C21A H21A 109.5
C19A C21A H21B 109.5
H21A C21A H21B 109.5
C19A C21A H21C 109.5
H21A C21A H21C 109.5
H21B C21A H21C 109.5
C23A C22A C27A 118.9(2)
C23A C22A N4A 123.3(2)
C27A C22A N4A 117.6(2)
C24A C23A C22A 120.5(2)
C24A C23A H23A 119.8
C22A C23A H23A 119.8
C25A C24A C23A 119.7(3)
C25A C24A H24A 120.2
C23A C24A H24A 120.2
C26A C25A C24A 121.0(2)
C26A C25A Cl2A 120.2(2)
C24A C25A Cl2A 118.8(2)
C25A C26A C27A 119.0(3)
C25A C26A H26A 120.5
C27A C26A H26A 120.5
C26A C27A C22A 121.0(3)
C26A C27A H27A 119.5
C22A C27A H27A 119.5
C12B N1B C1B 118.5(2)
C7B N2B C6B 121.5(2)
C7B N2B C13B 119.80(19)
C6B N2B C13B 118.70(19)
C9B N3B C19B 125.3(2)
C9B N3B H3B 117.4
C19B N3B H3B 117.4
C10B N4B C22B 123.4(2)
C10B N4B H4B 118.3
C22B N4B H4B 118.3
N1B C1B C2B 118.5(2)
N1B C1B C6B 122.3(2)
C2B C1B C6B 119.2(2)
C3B C2B C1B 120.3(3)
C3B C2B H2B 119.9
C1B C2B H2B 119.9
C2B C3B C4B 120.4(3)
C2B C3B H2 119.8
C4B C3B H2 119.8
C5B C4B C3B 121.0(3)
C5B C4B H4 119.5
C3B C4B H4 119.5
C4B C5B C6B 119.5(3)
C4B C5B H5B 120.3
C6B C5B H5B 120.3
N2B C6B C5B 122.5(2)
N2B C6B C1B 117.9(2)
C5B C6B C1B 119.6(2)
N2B C7B C8B 123.4(2)
N2B C7B C12B 117.0(2)
C8B C7B C12B 119.7(2)
C7B C8B C9B 121.6(2)
C7B C8B H8B 119.2
C9B C8B H8B 119.2
N3B C9B C8B 121.6(2)
N3B C9B C10B 119.0(2)
C8B C9B C10B 119.4(2)
N4B C10B C11B 122.5(2)
N4B C10B C9B 119.4(2)
C11B C10B C9B 118.1(2)
C10B C11B C12B 122.9(2)
C10B C11B H11B 118.6
C12B C11B H11B 118.6
N1B C12B C11B 118.9(2)
N1B C12B C7B 122.9(2)
C11B C12B C7B 118.2(2)
C18B C13B C14B 121.6(2)
C18B C13B N2B 119.6(2)
C14B C13B N2B 118.8(2)
C13B C14B C15B 119.0(2)
C13B C14B H14B 120.5
C15B C14B H14B 120.5
C16B C15B C14B 119.3(2)
C16B C15B H15B 120.4
C14B C15B H15B 120.4
C17B C16B C15B 121.5(2)
C17B C16B Cl1B 119.1(2)
C15B C16B Cl1B 119.4(2)
C16B C17B C18B 119.2(2)
C16B C17B H17B 120.4
C18B C17B H17B 120.4
C13B C18B C17B 119.3(2)
C13B C18B H18B 120.3
C17B C18B H18B 120.3
N3B C19B C21B 109.7(2)
N3B C19B C20B 109.9(2)
C21B C19B C20B 111.7(2)
N3B C19B H19B 108.5
C21B C19B H19B 108.5
C20B C19B H19B 108.5
C19B C20B H20D 109.5
C19B C20B H20E 109.5
H20D C20B H20E 109.5
C19B C20B H20F 109.5
H20D C20B H20F 109.5
H20E C20B H20F 109.5
C19B C21B H21D 109.5
C19B C21B H21E 109.5
H21D C21B H21E 109.5
C19B C21B H21F 109.5
H21D C21B H21F 109.5
H21E C21B H21F 109.5
C23B C22B C27B 119.4(2)
C23B C22B N4B 119.4(2)
C27B C22B N4B 121.1(2)
C22B C23B C24B 120.2(3)
C22B C23B H23B 119.9
C24B C23B H23B 119.9
C25B C24B C23B 119.4(3)
C25B C24B H24B 120.3
C23B C24B H24B 120.3
C24B C25B C26B 121.3(2)
C24B C25B Cl2B 119.4(2)
C26B C25B Cl2B 119.3(2)
C25B C26B C27B 119.2(3)
C25B C26B H26B 120.4
C27B C26B H26B 120.4
C26B C27B C22B 120.4(2)
C26B C27B H27B 119.8
C22B C27B H27B 119.8
C1C O2C H2C 109.5
C3C O3C H3C 109.5
C5C O4C H4C 109.5
O1C C1C O2C 122.6(3)
O1C C1C C2C 123.7(2)
O2C C1C C2C 113.7(2)
C1C C2C C3C 111.7(2)
C1C C2C H2C1 109.3
C3C C2C H2C1 109.3
C1C C2C H2C2 109.3
C3C C2C H2C2 109.3
H2C1 C2C H2C2 107.9
O3C C3C C4C 106.4(2)
O3C C3C C2C 110.1(2)
C4C C3C C2C 107.9(2)
O3C C3C C6C 111.1(2)
C4C C3C C6C 111.7(2)
C2C C3C C6C 109.6(2)
C5C C4C C3C 114.9(2)
C5C C4C H4C1 108.6
C3C C4C H4C1 108.6
C5C C4C H4C2 108.6
C3C C4C H4C2 108.6
H4C1 C4C H4C2 107.5
O5C C5C O4C 121.6(3)
O5C C5C C4C 126.4(3)
O4C C5C C4C 111.9(3)
O7C C6C O6C 126.3(2)
O7C C6C C3C 117.9(2)
O6C C6C C3C 115.8(2)
C1D O1D H1D 109.5
C3D O3D H3D 109.5
C5D O4D H4D 109.5
O2D C1D O1D 122.9(3)
O2D C1D C2D 123.7(2)
O1D C1D C2D 113.4(2)
C1D C2D C3D 111.7(2)
C1D C2D H2D1 109.3
C3D C2D H2D1 109.3
C1D C2D H2D2 109.3
C3D C2D H2D2 109.3
H2D1 C2D H2D2 107.9
O3D C3D C4D 105.01(19)
O3D C3D C2D 110.25(19)
C4D C3D C2D 108.2(2)
O3D C3D C6D 112.7(2)
C4D C3D C6D 110.4(2)
C2D C3D C6D 110.03(19)
C5D C4D C3D 112.6(2)
C5D C4D H4D1 109.1
C3D C4D H4D1 109.1
C5D C4D H4D2 109.1
C3D C4D H4D2 109.1
H4D1 C4D H4D2 107.8
O5D C5D O4D 122.6(3)
O5D C5D C4D 123.1(2)
O4D C5D C4D 114.3(3)
O7D C6D O6D 125.0(2)
O7D C6D C3D 119.2(2)
O6D C6D C3D 115.8(2)

loop_
_geom_bond_atom_site_label_1
_geom_bond_atom_site_label_2
_geom_bond_distance
Cl1A C16A 1.734(3)
Cl2A C25A 1.744(3)
N1A C12A 1.323(3)
N1A C1A 1.367(3)
N2A C7A 1.370(3)
N2A C6A 1.388(3)
N2A C13A 1.455(3)
N3A C9A 1.319(3)
N3A C19A 1.471(3)
N3A H3A 0.8600
N4A C10A 1.364(3)
N4A C22A 1.406(3)
N4A H4A 0.8600
C1A C2A 1.403(3)
C1A C6A 1.413(3)
C2A C3A 1.369(4)
C2A H2A 0.9300
C3A C4A 1.394(4)
C3A H1 0.9300
C4A C5A 1.366(4)
C4A H3 0.9300
C5A C6A 1.398(3)
C5A H5A 0.9300
C7A C8A 1.371(3)
C7A C12A 1.454(3)
C8A C9A 1.404(3)
C8A H8A 0.9300
C9A C10A 1.476(3)
C10A C11A 1.360(3)
C11A C12A 1.412(3)
C11A H11A 0.9300
C13A C14A 1.368(4)
C13A C18A 1.368(4)
C14A C15A 1.384(4)
C14A H14A 0.9300
C15A C16A 1.361(4)
C15A H15A 0.9300
C16A C17A 1.371(4)
C17A C18A 1.382(4)
C17A H17A 0.9300
C18A H18A 0.9300
C19A C21A 1.508(4)
C19A C20A 1.517(4)
C19A H19A 0.9800
C20A H20A 0.9600
C20A H20B 0.9600
C20A H20C 0.9600
C21A H21A 0.9600
C21A H21B 0.9600
C21A H21C 0.9600
C22A C23A 1.381(3)
C22A C27A 1.388(3)
C23A C24A 1.377(3)
C23A H23A 0.9300
C24A C25A 1.376(4)
C24A H24A 0.9300
C25A C26A 1.372(4)
C26A C27A 1.377(4)
C26A H26A 0.9300
C27A H27A 0.9300
Cl1B C16B 1.733(3)
Cl2B C25B 1.740(3)
N1B C12B 1.326(3)
N1B C1B 1.367(3)
N2B C7B 1.366(3)
N2B C6B 1.392(3)
N2B C13B 1.458(3)
N3B C9B 1.338(3)
N3B C19B 1.465(3)
N3B H3B 0.8600
N4B C10B 1.361(3)
N4B C22B 1.419(3)
N4B H4B 0.8600
C1B C2B 1.406(3)
C1B C6B 1.407(3)
C2B C3B 1.360(4)
C2B H2B 0.9300
C3B C4B 1.391(4)
C3B H2 0.9300
C4B C5B 1.373(4)
C4B H4 0.9300
C5B C6B 1.402(3)
C5B H5B 0.9300
C7B C8B 1.382(3)
C7B C12B 1.449(3)
C8B C9B 1.393(3)
C8B H8B 0.9300
C9B C10B 1.466(3)
C10B C11B 1.373(3)
C11B C12B 1.405(3)
C11B H11B 0.9300
C13B C18B 1.373(3)
C13B C14B 1.378(3)
C14B C15B 1.382(4)
C14B H14B 0.9300
C15B C16B 1.380(4)
C15B H15B 0.9300
C16B C17B 1.373(4)
C17B C18B 1.383(4)
C17B H17B 0.9300
C18B H18B 0.9300
C19B C21B 1.502(4)
C19B C20B 1.513(4)
C19B H19B 0.9800
C20B H20D 0.9600
C20B H20E 0.9600
C20B H20F 0.9600
C21B H21D 0.9600
C21B H21E 0.9600
C21B H21F 0.9600
C22B C23B 1.378(3)
C22B C27B 1.384(3)
C23B C24B 1.381(4)
C23B H23B 0.9300
C24B C25B 1.365(4)
C24B H24B 0.9300
C25B C26B 1.373(4)
C26B C27B 1.373(4)
C26B H26B 0.9300
C27B H27B 0.9300
O1C C1C 1.215(3)
O2C C1C 1.313(3)
O2C H2C 0.8200
O3C C3C 1.411(3)
O3C H3C 0.8200
O4C C5C 1.331(3)
O4C H4C 0.8200
O5C C5C 1.200(3)
O6C C6C 1.256(3)
O7C C6C 1.247(3)
C1C C2C 1.495(4)
C2C C3C 1.543(4)
C2C H2C1 0.9700
C2C H2C2 0.9700
C3C C4C 1.523(3)
C3C C6C 1.543(3)
C4C C5C 1.496(4)
C4C H4C1 0.9700
C4C H4C2 0.9700
O1D C1D 1.315(3)
O1D H1D 0.8200
O2D C1D 1.207(3)
O3D C3D 1.411(3)
O3D H3D 0.8200
O4D C5D 1.303(3)
O4D H4D 0.8200
O5D C5D 1.219(3)
O6D C6D 1.262(3)
O7D C6D 1.244(3)
C1D C2D 1.498(4)
C2D C3D 1.546(3)
C2D H2D1 0.9700
C2D H2D2 0.9700
C3D C4D 1.529(3)
C3D C6D 1.553(3)
C4D C5D 1.498(4)
C4D H4D1 0.9700
C4D H4D2 0.9700
